data_4128821
loop_
_publ_author_name
'Shu, Wei'
'Garc\'ia-Dom\'inguez, Andr\'es'
'Quir\'os, M Teresa'
'Mondal, Rahul'
'C\'ardenas, Diego J'
'Nevado, Cristina'

_publ_section_title
;
 Ni-Catalyzed Reductive Dicarbofunctionalization of Nonactivated Alkenes:
 Scope and Mechanistic Insights.
;
_journal_issue 35
_journal_name_full 'Journal of the American Chemical Society'
_journal_page_first 13812
_journal_page_last 13821
_journal_paper_doi 10.1021/jacs.9b02973
_journal_volume 141
_journal_year 2019
_chemical_absolute_configuration ad
_chemical_formula_moiety 'C35 H49 N O8'
_chemical_formula_sum 'C35 H49 N O8'
_chemical_formula_weight 611.75
_space_group_crystal_system monoclinic
_space_group_IT_number 7
_space_group_name_Hall 'P -2yac'
_space_group_name_H-M_alt 'P 1 n 1'
_atom_sites_solution_hydrogens geom
_audit_creation_method SHELXL-2017/1
_cell_angle_alpha 90
_cell_angle_beta 91.1868(8)
_cell_angle_gamma 90
_cell_formula_units_Z 2
_cell_length_a 16.03406(16)
_cell_length_b 5.88869(5)
_cell_length_c 18.24264(14)
_cell_measurement_reflns_used 19469
_cell_measurement_temperature 160(2)
_cell_measurement_theta_max 74.1770
_cell_measurement_theta_min 3.6820
_cell_volume 1722.09(3)
_computing_cell_refinement 'CrysAlisPro, Version 1.171.38.46 (Rigaku Oxford Diffraction, 2017)'
_computing_data_collection 'CrysAlisPro, Version 1.171.38.46 (Rigaku Oxford Diffraction, 2017)'
_computing_data_reduction 'CrysAlisPro, Version 1.171.38.46 (Rigaku Oxford Diffraction, 2017)'
_computing_molecular_graphics 'ORTEPII (Johnson, 1976)'
_computing_publication_material 'SHELXL-2017 and PLATON (Spek, 2015)'
_computing_structure_refinement 'SHELXL-2017 (Sheldrick, 2015b)'
_computing_structure_solution 'SHELXT-2014 (Sheldrick, 2015a)'
_diffrn_ambient_environment N~2~
_diffrn_ambient_temperature 160(2)
_diffrn_detector 'CCD area detector'
_diffrn_detector_area_resol_mean 10.3801
_diffrn_detector_type 'Atlas CCD area detector on \k goniostat'
_diffrn_measured_fraction_theta_full 1.000
_diffrn_measured_fraction_theta_max 0.997
_diffrn_measurement_device 'four-circle \k-geometry diffractometer'
_diffrn_measurement_device_type 'Oxford Diffraction SuperNova, dual radiation diffractometer'
_diffrn_measurement_method '\w scans'
_diffrn_radiation_monochromator mirror
_diffrn_radiation_probe x-ray
_diffrn_radiation_type 'Cu K\a'
_diffrn_radiation_wavelength 1.54184
_diffrn_reflns_av_R_equivalents 0.0166
_diffrn_reflns_av_unetI/netI 0.0115
_diffrn_reflns_Laue_measured_fraction_full 1.000
_diffrn_reflns_Laue_measured_fraction_max 0.997
_diffrn_reflns_limit_h_max 19
_diffrn_reflns_limit_h_min -19
_diffrn_reflns_limit_k_max 7
_diffrn_reflns_limit_k_min -7
_diffrn_reflns_limit_l_max 22
_diffrn_reflns_limit_l_min -22
_diffrn_reflns_number 31164
_diffrn_reflns_point_group_measured_fraction_full 0.971
_diffrn_reflns_point_group_measured_fraction_max 0.960
_diffrn_reflns_theta_full 67.684
_diffrn_reflns_theta_max 74.132
_diffrn_reflns_theta_min 3.633
_diffrn_source 'micro-focus sealed X-ray tube'
_diffrn_source_type 'SuperNova (Cu) X-ray source'
_exptl_absorpt_coefficient_mu 0.672
_exptl_absorpt_correction_T_max 1.00000
_exptl_absorpt_correction_T_min 0.88250
_exptl_absorpt_correction_type multi-scan
_exptl_absorpt_process_details
;
Empirical absorption correction using spherical harmonics,
implemented in the SCALE3 ABSPACK scaling algorithm.
CrysAlisPro, Version 1.171.38.46 (Rigaku Oxford Diffraction, 2015)
;
_exptl_crystal_colour colourless
_exptl_crystal_density_diffrn 1.180
_exptl_crystal_description prism
_exptl_crystal_F_000 660
_exptl_crystal_size_max 0.18
_exptl_crystal_size_mid 0.16
_exptl_crystal_size_min 0.09
_refine_diff_density_max 0.148
_refine_diff_density_min -0.131
_refine_diff_density_rms 0.025
_refine_ls_abs_structure_details
;
 Flack x determined using 3112 quotients [(I+)-(I-)]/[(I+)+(I-)]
 (Parsons, Flack and Wagner, Acta Cryst. B69 (2013) 249-259).
;
_refine_ls_abs_structure_Flack -0.04(3)
_refine_ls_extinction_coef 0.0010(2)
_refine_ls_extinction_expression Fc^*^=kFc[1+0.001xFc^2^\l^3^/sin(2\q)]^-1/4^
_refine_ls_extinction_method 'SHELXL (Sheldrick, 2015)'
_refine_ls_goodness_of_fit_ref 1.034
_refine_ls_hydrogen_treatment constr
_refine_ls_matrix_type full
_refine_ls_number_parameters 481
_refine_ls_number_reflns 6728
_refine_ls_number_restraints 158
_refine_ls_restrained_S_all 1.063
_refine_ls_R_factor_all 0.0284
_refine_ls_R_factor_gt 0.0278
_refine_ls_shift/su_max 0.001
_refine_ls_shift/su_mean 0.000
_refine_ls_structure_factor_coef Fsqd
_refine_ls_weighting_details 'w=1/[\s^2^(Fo^2^)+(0.0459P)^2^+0.1871P] where P=(Fo^2^+2Fc^2^)/3'
_refine_ls_weighting_scheme calc
_refine_ls_wR_factor_gt 0.0755
_refine_ls_wR_factor_ref 0.0766
_reflns_Friedel_coverage 0.924
_reflns_Friedel_fraction_full 0.941
_reflns_Friedel_fraction_max 0.923
_reflns_number_gt 6607
_reflns_number_total 6728
_reflns_threshold_expression 'I > 2\s(I)'
_cod_data_source_file ja9b02973_si_002.cif
_cod_data_source_block NV1732
_cod_original_sg_symbol_H-M 'P n'
_cod_database_code 4128821
_shelx_shelxl_version_number 2017/1
_shelx_space_group_comment
;
The symmetry employed for this shelxl refinement is uniquely defined
by the following loop, which should always be used as a source of
symmetry information in preference to the above space-group names.
They are only intended as comments.
;
_oxdiff_exptl_absorpt_empirical_full_min 0.839
_oxdiff_exptl_absorpt_empirical_full_max 1.326
_oxdiff_exptl_absorpt_empirical_details
;
Empirical correction (ABSPACK) includes:
- Absorption correction using spherical harmonics
- Frame scaling
;

loop_
_space_group_symop_operation_xyz
'x, y, z'
'x+1/2, -y, z+1/2'

loop_
_atom_site_label
_atom_site_type_symbol
_atom_site_fract_x
_atom_site_fract_y
_atom_site_fract_z
_atom_site_U_iso_or_equiv
_atom_site_adp_type
_atom_site_occupancy
_atom_site_site_symmetry_order
_atom_site_calc_flag
_atom_site_refinement_flags_posn
_atom_site_refinement_flags_adp
_atom_site_refinement_flags_occupancy
_atom_site_disorder_assembly
_atom_site_disorder_group
O1 O 0.70554(10) 0.8013(3) 0.68992(7) 0.0494(4) Uani 1 1 d . . . . .
O2 O 0.80972(9) 0.6426(3) 0.62738(7) 0.0444(3) Uani 1 1 d . . . . .
O3 O 0.7786(6) 0.821(2) 0.4464(4) 0.0500(16) Uani 0.716(6) 1 d D U P A 1
O4 O 0.79162(17) 1.0955(4) 0.53389(13) 0.0360(6) Uani 0.716(6) 1 d D U P A 1
O5 O 0.3252(5) 0.9496(10) 0.3972(3) 0.0480(11) Uani 0.778(7) 1 d D U P B 1
O6 O 0.2097(2) 1.0726(8) 0.4507(2) 0.0458(9) Uani 0.778(7) 1 d D U P B 1
O3A O 0.7959(14) 0.806(5) 0.4541(9) 0.047(3) Uani 0.284(6) 1 d D U P A 2
O4A O 0.8196(4) 1.0321(12) 0.5443(3) 0.0398(14) Uani 0.284(6) 1 d D U P A 2
O5A O 0.3297(17) 0.895(4) 0.4059(10) 0.051(3) Uani 0.222(7) 1 d D U P B 2
O6A O 0.2176(9) 1.109(4) 0.4463(8) 0.055(2) Uani 0.222(7) 1 d D U P B 2
O7 O 0.22029(10) 0.9036(3) 0.63181(8) 0.0507(4) Uani 1 1 d . . . . .
O8 O 0.21560(9) 0.6470(2) 0.54065(8) 0.0403(3) Uani 1 1 d . . . . .
N1 N 0.54538(15) -0.2216(3) 0.18923(11) 0.0591(5) Uani 1 1 d . . . . .
C1 C 0.57161(11) 0.6235(3) 0.50489(8) 0.0282(3) Uani 1 1 d . . . . .
H1 H 0.535806 0.487108 0.513002 0.034 Uiso 1 1 calc R U . . .
C2 C 0.54755(11) 0.8129(3) 0.55915(8) 0.0292(3) Uani 1 1 d . . . . .
H2 H 0.542508 0.741696 0.608624 0.035 Uiso 1 1 calc R U . . .
C3 C 0.62482(12) 0.9643(3) 0.56140(9) 0.0335(4) Uani 1 1 d . . . . .
H31 H 0.627527 1.053586 0.607379 0.040 Uiso 1 1 calc R U . . .
H32 H 0.624365 1.070274 0.519259 0.040 Uiso 1 1 calc R U . . .
C4 C 0.69936(11) 0.7988(3) 0.55742(9) 0.0322(3) Uani 1 1 d . . . . .
C5 C 0.66199(11) 0.5697(3) 0.52880(9) 0.0321(3) Uani 1 1 d . . . . .
H51 H 0.694019 0.512282 0.486844 0.038 Uiso 1 1 calc R U . . .
H52 H 0.663221 0.453729 0.568095 0.038 Uiso 1 1 calc R U . . .
C6 C 0.46619(11) 0.9354(3) 0.54188(9) 0.0294(3) Uani 1 1 d . . . . .
H6 H 0.473072 1.015826 0.494105 0.035 Uiso 1 1 calc R U . . .
C7 C 0.43445(11) 1.1129(3) 0.59759(9) 0.0303(3) Uani 1 1 d . . . . .
H7 H 0.469904 1.252378 0.595727 0.036 Uiso 1 1 calc R U . . .
C8 C 0.34711(12) 1.1643(3) 0.56432(9) 0.0331(4) Uani 1 1 d . . . . .
H81 H 0.350651 1.282627 0.525948 0.040 Uiso 1 1 calc R U . . .
H82 H 0.309097 1.218037 0.602724 0.040 Uiso 1 1 calc R U . . .
C9 C 0.31502(11) 0.9359(3) 0.53063(9) 0.0310(3) Uani 1 1 d . . . . .
C10 C 0.39143(11) 0.7765(3) 0.53277(9) 0.0326(3) Uani 1 1 d . . . . .
H101 H 0.388490 0.669571 0.574523 0.039 Uiso 1 1 calc R U . . .
H102 H 0.394904 0.688350 0.486724 0.039 Uiso 1 1 calc R U . . .
C11 C 0.56567(12) 0.6936(3) 0.42343(9) 0.0321(3) Uani 1 1 d . . . . .
H111 H 0.513567 0.780510 0.414604 0.038 Uiso 1 1 calc R U . . .
H112 H 0.613202 0.793990 0.412011 0.038 Uiso 1 1 calc R U . . .
C12 C 0.56651(11) 0.4902(3) 0.37324(8) 0.0305(3) Uani 1 1 d . . . . .
C13 C 0.49409(11) 0.3595(3) 0.36487(9) 0.0331(3) Uani 1 1 d . . . . .
H13 H 0.446025 0.399037 0.391656 0.040 Uiso 1 1 calc R U . . .
C14 C 0.49101(11) 0.1738(3) 0.31837(9) 0.0343(4) Uani 1 1 d . . . . .
H14 H 0.441400 0.086425 0.313391 0.041 Uiso 1 1 calc R U . . .
C15 C 0.56125(12) 0.1166(3) 0.27907(9) 0.0354(4) Uani 1 1 d . . . . .
C16 C 0.63422(13) 0.2409(3) 0.28763(10) 0.0408(4) Uani 1 1 d . . . . .
H16 H 0.682438 0.199561 0.261333 0.049 Uiso 1 1 calc R U . . .
C17 C 0.63661(12) 0.4264(3) 0.33486(10) 0.0391(4) Uani 1 1 d . . . . .
H17 H 0.686839 0.510537 0.340922 0.047 Uiso 1 1 calc R U . . .
C18 C 0.55487(14) -0.0725(3) 0.22894(11) 0.0436(4) Uani 1 1 d . . . . .
C19 C 0.73773(11) 0.7539(3) 0.63336(10) 0.0355(4) Uani 1 1 d . . . . .
C20 C 0.84918(14) 0.5633(5) 0.69572(12) 0.0550(6) Uani 1 1 d . . . . .
H201 H 0.837261 0.671738 0.735635 0.066 Uiso 1 1 calc R U . . .
H202 H 0.910389 0.556628 0.689965 0.066 Uiso 1 1 calc R U . . .
C21 C 0.8172(2) 0.3325(5) 0.71560(15) 0.0694(7) Uani 1 1 d . . . . .
H211 H 0.830131 0.224579 0.676563 0.104 Uiso 1 1 calc R U . . .
H212 H 0.756645 0.339511 0.721586 0.104 Uiso 1 1 calc R U . . .
H213 H 0.843891 0.282640 0.761656 0.104 Uiso 1 1 calc R U . . .
C22 C 0.76518(13) 0.8934(3) 0.50690(10) 0.0412(4) Uani 1 1 d D . . . .
C23 C 0.85297(17) 1.2144(5) 0.49028(17) 0.0408(7) Uani 0.716(6) 1 d D U P A 1
H231 H 0.852740 1.378002 0.502774 0.049 Uiso 0.716(6) 1 calc R U P A 1
H232 H 0.838239 1.198903 0.437548 0.049 Uiso 0.716(6) 1 calc R U P A 1
C24 C 0.9379(2) 1.1182(6) 0.5048(2) 0.0534(8) Uani 0.716(6) 1 d D U P A 1
H241 H 0.978912 1.202034 0.476312 0.080 Uiso 0.716(6) 1 calc R U P A 1
H242 H 0.938608 0.957759 0.490537 0.080 Uiso 0.716(6) 1 calc R U P A 1
H243 H 0.952014 1.131564 0.557183 0.080 Uiso 0.716(6) 1 calc R U P A 1
C23A C 0.8929(5) 1.1252(12) 0.5087(4) 0.0433(15) Uani 0.284(6) 1 d D U P A 2
H233 H 0.919632 1.004088 0.479752 0.052 Uiso 0.284(6) 1 calc R U P A 2
H234 H 0.933666 1.176417 0.546722 0.052 Uiso 0.284(6) 1 calc R U P A 2
C24A C 0.8716(5) 1.3193(13) 0.4595(5) 0.0482(17) Uani 0.284(6) 1 d D U P A 2
H244 H 0.831764 1.269063 0.421439 0.072 Uiso 0.284(6) 1 calc R U P A 2
H245 H 0.922395 1.375131 0.436529 0.072 Uiso 0.284(6) 1 calc R U P A 2
H246 H 0.846729 1.441602 0.488201 0.072 Uiso 0.284(6) 1 calc R U P A 2
C25 C 0.43152(12) 1.0250(3) 0.67687(9) 0.0355(4) Uani 1 1 d . . . . .
H251 H 0.478871 0.919218 0.684622 0.043 Uiso 1 1 calc R U . . .
H252 H 0.379640 0.935682 0.681881 0.043 Uiso 1 1 calc R U . . .
C26 C 0.43475(16) 1.2033(4) 0.73924(10) 0.0473(5) Uani 1 1 d . . . . .
C27 C 0.5172(2) 1.3287(6) 0.73990(14) 0.0780(9) Uani 1 1 d . . . . .
H271 H 0.563063 1.219043 0.743592 0.117 Uiso 1 1 calc R U . . .
H272 H 0.519913 1.431866 0.782028 0.117 Uiso 1 1 calc R U . . .
H273 H 0.521952 1.416285 0.694503 0.117 Uiso 1 1 calc R U . . .
C28 C 0.4270(2) 1.0723(5) 0.81143(12) 0.0635(7) Uani 1 1 d . . . . .
H281 H 0.372668 0.996512 0.812472 0.095 Uiso 1 1 calc R U . . .
H282 H 0.432017 1.178230 0.852730 0.095 Uiso 1 1 calc R U . . .
H283 H 0.471510 0.958500 0.815233 0.095 Uiso 1 1 calc R U . . .
C29 C 0.3635(2) 1.3735(4) 0.73322(13) 0.0684(8) Uani 1 1 d . . . . .
H291 H 0.369666 1.465086 0.688805 0.103 Uiso 1 1 calc R U . . .
H292 H 0.364685 1.472973 0.776293 0.103 Uiso 1 1 calc R U . . .
H293 H 0.310210 1.292008 0.730671 0.103 Uiso 1 1 calc R U . . .
C30 C 0.28606(12) 0.9790(3) 0.45170(9) 0.0373(4) Uani 1 1 d D . . . .
C31 C 0.1752(2) 1.1557(7) 0.38013(19) 0.0549(9) Uani 0.778(7) 1 d D U P B 1
H311 H 0.113577 1.147999 0.380654 0.066 Uiso 0.778(7) 1 calc R U P B 1
H312 H 0.194634 1.056731 0.340057 0.066 Uiso 0.778(7) 1 calc R U P B 1
C32 C 0.2016(3) 1.3941(6) 0.36601(18) 0.0663(10) Uani 0.778(7) 1 d D U P B 1
H321 H 0.178707 1.444141 0.318487 0.099 Uiso 0.778(7) 1 calc R U P B 1
H322 H 0.262685 1.401914 0.365449 0.099 Uiso 0.778(7) 1 calc R U P B 1
H323 H 0.180918 1.493037 0.404799 0.099 Uiso 0.778(7) 1 calc R U P B 1
C31A C 0.2029(10) 1.132(3) 0.3670(8) 0.0598(18) Uani 0.222(7) 1 d D U P B 2
H313 H 0.178170 0.993384 0.344851 0.072 Uiso 0.222(7) 1 calc R U P B 2
H314 H 0.254040 1.174698 0.340861 0.072 Uiso 0.222(7) 1 calc R U P B 2
C32A C 0.1421(9) 1.322(2) 0.3705(6) 0.067(2) Uani 0.222(7) 1 d D U P B 2
H324 H 0.122168 1.359791 0.320881 0.101 Uiso 0.222(7) 1 calc R U P B 2
H325 H 0.169231 1.454887 0.392752 0.101 Uiso 0.222(7) 1 calc R U P B 2
H326 H 0.094748 1.276043 0.400283 0.101 Uiso 0.222(7) 1 calc R U P B 2
C33 C 0.24438(12) 0.8334(3) 0.57420(10) 0.0343(4) Uani 1 1 d . . . . .
C34 C 0.14659(13) 0.5308(3) 0.57593(13) 0.0459(5) Uani 1 1 d . . . . .
H341 H 0.155842 0.531540 0.629750 0.055 Uiso 1 1 calc R U . . .
H342 H 0.144236 0.370823 0.559344 0.055 Uiso 1 1 calc R U . . .
C35 C 0.06563(15) 0.6465(4) 0.55719(15) 0.0574(6) Uani 1 1 d . . . . .
H351 H 0.057706 0.651207 0.503802 0.086 Uiso 1 1 calc R U . . .
H352 H 0.066666 0.801682 0.576589 0.086 Uiso 1 1 calc R U . . .
H353 H 0.019609 0.562211 0.578934 0.086 Uiso 1 1 calc R U . . .

loop_
_atom_site_aniso_label
_atom_site_aniso_U_11
_atom_site_aniso_U_22
_atom_site_aniso_U_33
_atom_site_aniso_U_23
_atom_site_aniso_U_13
_atom_site_aniso_U_12
O1 0.0574(9) 0.0621(9) 0.0291(7) -0.0041(6) 0.0058(6) 0.0093(7)
O2 0.0397(7) 0.0592(8) 0.0342(7) -0.0054(6) -0.0005(5) 0.0014(6)
O3 0.053(3) 0.063(2) 0.0346(18) -0.0127(18) 0.0111(17) -0.017(2)
O4 0.0389(12) 0.0282(10) 0.0413(11) -0.0049(8) 0.0095(9) -0.0029(9)
O5 0.0520(14) 0.067(3) 0.0247(16) 0.0057(16) 0.0094(14) -0.0010(17)
O6 0.0544(12) 0.0475(18) 0.0352(12) 0.0080(10) -0.0043(10) 0.0089(12)
O3A 0.057(8) 0.052(5) 0.033(4) -0.016(4) 0.017(5) -0.021(6)
O4A 0.044(3) 0.032(3) 0.043(3) -0.008(2) 0.016(2) -0.008(2)
O5A 0.063(5) 0.068(8) 0.021(4) 0.014(5) -0.001(4) -0.011(5)
O6A 0.078(4) 0.054(4) 0.034(4) 0.008(3) -0.002(3) 0.012(4)
O7 0.0597(9) 0.0569(8) 0.0364(7) -0.0061(6) 0.0194(6) -0.0094(7)
O8 0.0446(7) 0.0310(6) 0.0460(7) -0.0008(5) 0.0149(6) -0.0053(5)
N1 0.0729(13) 0.0533(10) 0.0513(11) -0.0206(9) 0.0084(9) 0.0003(9)
C1 0.0387(8) 0.0221(7) 0.0239(7) 0.0003(5) 0.0036(6) -0.0023(6)
C2 0.0425(9) 0.0225(7) 0.0228(7) 0.0007(5) 0.0050(6) -0.0003(6)
C3 0.0462(9) 0.0243(7) 0.0301(8) -0.0021(6) 0.0028(7) -0.0044(7)
C4 0.0408(9) 0.0293(8) 0.0265(8) -0.0034(6) 0.0037(6) -0.0057(7)
C5 0.0406(9) 0.0244(7) 0.0312(8) -0.0011(6) 0.0006(7) -0.0017(6)
C6 0.0411(9) 0.0231(7) 0.0241(7) 0.0017(6) 0.0061(6) -0.0016(6)
C7 0.0441(9) 0.0205(7) 0.0265(7) 0.0001(6) 0.0060(6) -0.0004(6)
C8 0.0460(9) 0.0232(7) 0.0303(8) 0.0004(6) 0.0042(7) 0.0018(6)
C9 0.0417(9) 0.0246(7) 0.0268(8) 0.0010(6) 0.0060(6) 0.0004(6)
C10 0.0427(9) 0.0238(7) 0.0315(8) -0.0020(6) 0.0072(7) 0.0002(7)
C11 0.0443(9) 0.0269(7) 0.0252(8) 0.0017(6) 0.0044(6) 0.0003(6)
C12 0.0404(8) 0.0299(7) 0.0211(7) 0.0032(6) 0.0016(6) 0.0026(6)
C13 0.0349(8) 0.0366(8) 0.0278(8) -0.0014(6) 0.0020(6) 0.0037(7)
C14 0.0405(9) 0.0352(8) 0.0271(8) 0.0011(6) -0.0023(7) 0.0008(7)
C15 0.0496(10) 0.0343(8) 0.0223(7) 0.0004(6) 0.0006(7) 0.0072(7)
C16 0.0447(10) 0.0459(10) 0.0323(9) -0.0047(8) 0.0110(7) 0.0057(8)
C17 0.0402(9) 0.0455(10) 0.0318(9) -0.0032(7) 0.0082(7) -0.0054(7)
C18 0.0564(12) 0.0412(10) 0.0336(9) -0.0040(8) 0.0053(8) 0.0049(8)
C19 0.0394(9) 0.0372(9) 0.0299(8) -0.0047(7) 0.0025(7) -0.0062(7)
C20 0.0481(12) 0.0771(15) 0.0392(10) -0.0087(10) -0.0113(9) 0.0063(11)
C21 0.090(2) 0.0710(17) 0.0465(13) 0.0043(12) -0.0103(12) 0.0157(14)
C22 0.0522(11) 0.0392(9) 0.0327(9) -0.0064(7) 0.0087(8) -0.0114(8)
C23 0.0370(14) 0.0363(13) 0.0493(15) 0.0012(12) 0.0093(12) -0.0049(12)
C24 0.0402(18) 0.0621(18) 0.0582(18) -0.0133(14) 0.0061(15) -0.0035(15)
C23A 0.035(3) 0.043(3) 0.053(3) -0.002(2) 0.015(3) -0.006(3)
C24A 0.047(3) 0.041(3) 0.057(4) 0.001(3) 0.019(3) -0.002(3)
C25 0.0522(10) 0.0278(8) 0.0267(8) 0.0034(6) 0.0069(7) 0.0035(7)
C26 0.0772(14) 0.0406(10) 0.0242(8) -0.0028(7) 0.0059(9) 0.0009(10)
C27 0.107(2) 0.0842(19) 0.0424(12) -0.0138(12) -0.0041(13) -0.0368(18)
C28 0.101(2) 0.0619(14) 0.0274(10) 0.0042(9) 0.0117(11) 0.0126(13)
C29 0.120(2) 0.0471(12) 0.0390(11) -0.0104(9) 0.0112(13) 0.0265(14)
C30 0.0479(10) 0.0352(9) 0.0290(8) 0.0006(7) 0.0045(7) -0.0078(7)
C31 0.0543(19) 0.0753(18) 0.0347(16) 0.0022(13) -0.0052(13) 0.0138(15)
C32 0.091(3) 0.070(2) 0.0378(14) 0.0108(13) -0.0023(15) 0.0165(17)
C31A 0.075(4) 0.070(3) 0.035(3) 0.008(3) -0.007(3) 0.018(3)
C32A 0.080(4) 0.080(4) 0.041(3) 0.007(3) -0.008(4) 0.020(4)
C33 0.0413(9) 0.0314(8) 0.0303(8) 0.0045(6) 0.0067(7) 0.0006(7)
C34 0.0447(10) 0.0380(9) 0.0557(12) 0.0068(8) 0.0147(9) -0.0063(8)
C35 0.0467(12) 0.0560(13) 0.0700(15) 0.0050(11) 0.0099(11) -0.0013(10)

loop_
_atom_type_symbol
_atom_type_description
_atom_type_scat_dispersion_real
_atom_type_scat_dispersion_imag
_atom_type_scat_source
C C 0.0181 0.0091 'International Tables Vol C Tables 4.2.6.8 and 6.1.1.4'
H H 0.0000 0.0000 'International Tables Vol C Tables 4.2.6.8 and 6.1.1.4'
N N 0.0311 0.0180 'International Tables Vol C Tables 4.2.6.8 and 6.1.1.4'
O O 0.0492 0.0322 'International Tables Vol C Tables 4.2.6.8 and 6.1.1.4'

loop_
_geom_angle_atom_site_label_1
_geom_angle_atom_site_label_2
_geom_angle_atom_site_label_3
_geom_angle
C19 O2 C20 116.53(16)
C22 O4 C23 115.7(2)
C30 O6 C31 118.2(3)
C22 O4A C23A 120.9(5)
C30 O6A C31A 103.9(9)
C33 O8 C34 116.17(15)
C5 C1 C11 111.54(14)
C5 C1 C2 102.32(13)
C11 C1 C2 114.35(12)
C5 C1 H1 109.5
C11 C1 H1 109.5
C2 C1 H1 109.5
C6 C2 C3 114.93(12)
C6 C2 C1 115.79(13)
C3 C2 C1 103.04(13)
C6 C2 H2 107.5
C3 C2 H2 107.5
C1 C2 H2 107.5
C2 C3 C4 104.97(13)
C2 C3 H31 110.8
C4 C3 H31 110.8
C2 C3 H32 110.8
C4 C3 H32 110.8
H31 C3 H32 108.8
C22 C4 C19 109.97(15)
C22 C4 C3 110.14(15)
C19 C4 C3 111.34(14)
C22 C4 C5 112.34(14)
C19 C4 C5 107.37(14)
C3 C4 C5 105.60(14)
C1 C5 C4 105.65(13)
C1 C5 H51 110.6
C4 C5 H51 110.6
C1 C5 H52 110.6
C4 C5 H52 110.6
H51 C5 H52 108.7
C2 C6 C10 113.60(12)
C2 C6 C7 118.46(13)
C10 C6 C7 102.53(13)
C2 C6 H6 107.2
C10 C6 H6 107.2
C7 C6 H6 107.2
C25 C7 C8 112.98(14)
C25 C7 C6 113.99(13)
C8 C7 C6 100.48(13)
C25 C7 H7 109.7
C8 C7 H7 109.7
C6 C7 H7 109.7
C7 C8 C9 105.92(13)
C7 C8 H81 110.6
C9 C8 H81 110.6
C7 C8 H82 110.6
C9 C8 H82 110.6
H81 C8 H82 108.7
C33 C9 C30 110.10(15)
C33 C9 C10 110.15(13)
C30 C9 C10 110.56(14)
C33 C9 C8 112.26(14)
C30 C9 C8 108.65(13)
C10 C9 C8 105.02(14)
C6 C10 C9 104.52(13)
C6 C10 H101 110.8
C9 C10 H101 110.8
C6 C10 H102 110.8
C9 C10 H102 110.8
H101 C10 H102 108.9
C12 C11 C1 111.76(13)
C12 C11 H111 109.3
C1 C11 H111 109.3
C12 C11 H112 109.3
C1 C11 H112 109.3
H111 C11 H112 107.9
C17 C12 C13 118.38(15)
C17 C12 C11 122.58(16)
C13 C12 C11 119.04(15)
C14 C13 C12 121.37(16)
C14 C13 H13 119.3
C12 C13 H13 119.3
C13 C14 C15 119.26(17)
C13 C14 H14 120.4
C15 C14 H14 120.4
C16 C15 C14 120.34(16)
C16 C15 C18 121.84(18)
C14 C15 C18 117.81(18)
C15 C16 C17 119.79(17)
C15 C16 H16 120.1
C17 C16 H16 120.1
C12 C17 C16 120.82(18)
C12 C17 H17 119.6
C16 C17 H17 119.6
N1 C18 C15 176.4(2)
O1 C19 O2 125.08(17)
O1 C19 C4 124.70(18)
O2 C19 C4 110.11(15)
O2 C20 C21 110.56(19)
O2 C20 H201 109.5
C21 C20 H201 109.5
O2 C20 H202 109.5
C21 C20 H202 109.5
H201 C20 H202 108.1
C20 C21 H211 109.5
C20 C21 H212 109.5
H211 C21 H212 109.5
C20 C21 H213 109.5
H211 C21 H213 109.5
H212 C21 H213 109.5
O3 C22 O4 125.7(7)
O3A C22 O4A 112.8(14)
O3A C22 C4 128.8(16)
O3 C22 C4 124.3(7)
O4 C22 C4 108.54(17)
O4A C22 C4 111.1(3)
O4 C23 C24 110.1(3)
O4 C23 H231 109.6
C24 C23 H231 109.6
O4 C23 H232 109.6
C24 C23 H232 109.6
H231 C23 H232 108.1
C23 C24 H241 109.5
C23 C24 H242 109.5
H241 C24 H242 109.5
C23 C24 H243 109.5
H241 C24 H243 109.5
H242 C24 H243 109.5
O4A C23A C24A 112.3(8)
O4A C23A H233 109.1
C24A C23A H233 109.1
O4A C23A H234 109.1
C24A C23A H234 109.1
H233 C23A H234 107.9
C23A C24A H244 109.5
C23A C24A H245 109.5
H244 C24A H245 109.5
C23A C24A H246 109.5
H244 C24A H246 109.5
H245 C24A H246 109.5
C7 C25 C26 117.50(14)
C7 C25 H251 107.9
C26 C25 H251 107.9
C7 C25 H252 107.9
C26 C25 H252 107.9
H251 C25 H252 107.2
C27 C26 C29 109.5(2)
C27 C26 C28 108.9(2)
C29 C26 C28 108.6(2)
C27 C26 C25 110.6(2)
C29 C26 C25 112.32(18)
C28 C26 C25 106.73(17)
C26 C27 H271 109.5
C26 C27 H272 109.5
H271 C27 H272 109.5
C26 C27 H273 109.5
H271 C27 H273 109.5
H272 C27 H273 109.5
C26 C28 H281 109.5
C26 C28 H282 109.5
H281 C28 H282 109.5
C26 C28 H283 109.5
H281 C28 H283 109.5
H282 C28 H283 109.5
C26 C29 H291 109.5
C26 C29 H292 109.5
H291 C29 H292 109.5
C26 C29 H293 109.5
H291 C29 H293 109.5
H292 C29 H293 109.5
O5A C30 O6A 131.9(14)
O5 C30 O6 122.8(4)
O5 C30 C9 127.2(4)
O5A C30 C9 114.6(12)
O6A C30 C9 113.4(7)
O6 C30 C9 109.9(2)
O6 C31 C32 111.2(3)
O6 C31 H311 109.4
C32 C31 H311 109.4
O6 C31 H312 109.4
C32 C31 H312 109.4
H311 C31 H312 108.0
C31 C32 H321 109.5
C31 C32 H322 109.5
H321 C32 H322 109.5
C31 C32 H323 109.5
H321 C32 H323 109.5
H322 C32 H323 109.5
O6A C31A C32A 96.9(9)
O6A C31A H313 112.4
C32A C31A H313 112.4
O6A C31A H314 112.4
C32A C31A H314 112.4
H313 C31A H314 109.9
C31A C32A H324 109.5
C31A C32A H325 109.5
H324 C32A H325 109.5
C31A C32A H326 109.5
H324 C32A H326 109.5
H325 C32A H326 109.5
O7 C33 O8 124.76(17)
O7 C33 C9 125.24(17)
O8 C33 C9 109.93(15)
O8 C34 C35 110.29(17)
O8 C34 H341 109.6
C35 C34 H341 109.6
O8 C34 H342 109.6
C35 C34 H342 109.6
H341 C34 H342 108.1
C34 C35 H351 109.5
C34 C35 H352 109.5
H351 C35 H352 109.5
C34 C35 H353 109.5
H351 C35 H353 109.5
H352 C35 H353 109.5

loop_
_geom_bond_atom_site_label_1
_geom_bond_atom_site_label_2
_geom_bond_distance
O1 C19 1.196(2)
O2 C19 1.334(2)
O2 C20 1.463(2)
O3 C22 1.207(4)
O4 C22 1.353(3)
O4 C23 1.457(3)
O5 C30 1.199(3)
O6 C30 1.343(3)
O6 C31 1.475(3)
O3A C22 1.207(6)
O4A C22 1.367(5)
O4A C23A 1.462(6)
O5A C30 1.206(6)
O6A C30 1.340(6)
O6A C31A 1.466(6)
O7 C33 1.201(2)
O8 C33 1.334(2)
O8 C34 1.462(2)
N1 C18 1.147(3)
C1 C5 1.538(2)
C1 C11 1.543(2)
C1 C2 1.545(2)
C1 H1 1.0000
C2 C6 1.518(2)
C2 C3 1.526(2)
C2 H2 1.0000
C3 C4 1.545(3)
C3 H31 0.9900
C3 H32 0.9900
C4 C22 1.521(3)
C4 C19 1.527(2)
C4 C5 1.561(2)
C5 H51 0.9900
C5 H52 0.9900
C6 C10 1.527(2)
C6 C7 1.551(2)
C6 H6 1.0000
C7 C25 1.538(2)
C7 C8 1.545(2)
C7 H7 1.0000
C8 C9 1.562(2)
C8 H81 0.9900
C8 H82 0.9900
C9 C33 1.522(2)
C9 C30 1.525(2)
C9 C10 1.543(2)
C10 H101 0.9900
C10 H102 0.9900
C11 C12 1.508(2)
C11 H111 0.9900
C11 H112 0.9900
C12 C17 1.388(3)
C12 C13 1.399(2)
C13 C14 1.384(2)
C13 H13 0.9500
C14 C15 1.389(3)
C14 H14 0.9500
C15 C16 1.386(3)
C15 C18 1.443(3)
C16 C17 1.392(3)
C16 H16 0.9500
C17 H17 0.9500
C20 C21 1.500(4)
C20 H201 0.9900
C20 H202 0.9900
C21 H211 0.9800
C21 H212 0.9800
C21 H213 0.9800
C23 C24 1.494(4)
C23 H231 0.9900
C23 H232 0.9900
C24 H241 0.9800
C24 H242 0.9800
C24 H243 0.9800
C23A C24A 1.489(6)
C23A H233 0.9900
C23A H234 0.9900
C24A H244 0.9800
C24A H245 0.9800
C24A H246 0.9800
C25 C26 1.548(2)
C25 H251 0.9900
C25 H252 0.9900
C26 C27 1.514(4)
C26 C29 1.522(3)
C26 C28 1.534(3)
C27 H271 0.9800
C27 H272 0.9800
C27 H273 0.9800
C28 H281 0.9800
C28 H282 0.9800
C28 H283 0.9800
C29 H291 0.9800
C29 H292 0.9800
C29 H293 0.9800
C31 C32 1.490(5)
C31 H311 0.9900
C31 H312 0.9900
C32 H321 0.9800
C32 H322 0.9800
C32 H323 0.9800
C31A C32A 1.485(7)
C31A H313 0.9900
C31A H314 0.9900
C32A H324 0.9800
C32A H325 0.9800
C32A H326 0.9800
C34 C35 1.499(3)
C34 H341 0.9900
C34 H342 0.9900
C35 H351 0.9800
C35 H352 0.9800
C35 H353 0.9800

loop_
_geom_torsion_atom_site_label_1
_geom_torsion_atom_site_label_2
_geom_torsion_atom_site_label_3
_geom_torsion_atom_site_label_4
_geom_torsion
C5 C1 C2 C6 169.41(13)
C11 C1 C2 C6 48.65(19)
C5 C1 C2 C3 43.09(14)
C11 C1 C2 C3 -77.67(17)
C6 C2 C3 C4 -164.31(13)
C1 C2 C3 C4 -37.44(15)
C2 C3 C4 C22 138.73(14)
C2 C3 C4 C19 -99.01(16)
C2 C3 C4 C5 17.22(16)
C11 C1 C5 C4 90.47(15)
C2 C1 C5 C4 -32.20(16)
C22 C4 C5 C1 -110.49(17)
C19 C4 C5 C1 128.49(14)
C3 C4 C5 C1 9.59(17)
C3 C2 C6 C10 174.44(14)
C1 C2 C6 C10 54.39(18)
C3 C2 C6 C7 -65.16(18)
C1 C2 C6 C7 174.79(14)
C2 C6 C7 C25 -51.0(2)
C10 C6 C7 C25 74.97(17)
C2 C6 C7 C8 -172.09(13)
C10 C6 C7 C8 -46.15(14)
C25 C7 C8 C9 -87.22(16)
C6 C7 C8 C9 34.61(16)
C7 C8 C9 C33 109.12(16)
C7 C8 C9 C30 -128.87(15)
C7 C8 C9 C10 -10.55(17)
C2 C6 C10 C9 169.52(13)
C7 C6 C10 C9 40.49(15)
C33 C9 C10 C6 -139.48(14)
C30 C9 C10 C6 98.61(15)
C8 C9 C10 C6 -18.40(16)
C5 C1 C11 C12 80.15(17)
C2 C1 C11 C12 -164.36(15)
C1 C11 C12 C17 -103.24(19)
C1 C11 C12 C13 76.64(19)
C17 C12 C13 C14 -1.4(2)
C11 C12 C13 C14 178.69(15)
C12 C13 C14 C15 -0.2(2)
C13 C14 C15 C16 1.5(2)
C13 C14 C15 C18 -177.60(16)
C14 C15 C16 C17 -1.1(3)
C18 C15 C16 C17 177.91(18)
C13 C12 C17 C16 1.8(3)
C11 C12 C17 C16 -178.34(16)
C15 C16 C17 C12 -0.5(3)
C20 O2 C19 O1 3.4(3)
C20 O2 C19 C4 -172.95(17)
C22 C4 C19 O1 136.4(2)
C3 C4 C19 O1 14.1(3)
C5 C4 C19 O1 -101.1(2)
C22 C4 C19 O2 -47.2(2)
C3 C4 C19 O2 -169.59(14)
C5 C4 C19 O2 75.28(18)
C19 O2 C20 C21 87.8(2)
C23 O4 C22 O3 -11.1(7)
C23 O4 C22 C4 -177.8(2)
C23A O4A C22 O3A 21(2)
C23A O4A C22 C4 174.0(7)
C19 C4 C22 O3A 111.9(16)
C3 C4 C22 O3A -125.1(16)
C5 C4 C22 O3A -7.6(16)
C19 C4 C22 O3 130.1(7)
C3 C4 C22 O3 -106.9(7)
C5 C4 C22 O3 10.6(7)
C19 C4 C22 O4 -63.1(2)
C3 C4 C22 O4 60.0(2)
C5 C4 C22 O4 177.42(19)
C19 C4 C22 O4A -35.6(4)
C3 C4 C22 O4A 87.5(4)
C5 C4 C22 O4A -155.1(4)
C22 O4 C23 C24 -80.4(3)
C22 O4A C23A C24A 77.5(9)
C8 C7 C25 C26 -89.4(2)
C6 C7 C25 C26 156.70(17)
C7 C25 C26 C27 -64.1(3)
C7 C25 C26 C29 58.6(3)
C7 C25 C26 C28 177.57(19)
C31A O6A C30 O5A 1(3)
C31A O6A C30 C9 178.6(11)
C31 O6 C30 O5 -4.1(7)
C31 O6 C30 C9 171.9(3)
C33 C9 C30 O5 -140.3(5)
C10 C9 C30 O5 -18.4(5)
C8 C9 C30 O5 96.4(5)
C33 C9 C30 O5A -126.2(15)
C10 C9 C30 O5A -4.3(15)
C8 C9 C30 O5A 110.5(15)
C33 C9 C30 O6A 55.4(12)
C10 C9 C30 O6A 177.3(12)
C8 C9 C30 O6A -67.9(12)
C33 C9 C30 O6 43.9(3)
C10 C9 C30 O6 165.9(3)
C8 C9 C30 O6 -79.4(3)
C30 O6 C31 C32 -86.9(5)
C30 O6A C31A C32A -166.0(17)
C34 O8 C33 O7 3.6(3)
C34 O8 C33 C9 -179.36(15)
C30 C9 C33 O7 -128.2(2)
C10 C9 C33 O7 109.7(2)
C8 C9 C33 O7 -7.0(3)
C30 C9 C33 O8 54.80(18)
C10 C9 C33 O8 -67.39(18)
C8 C9 C33 O8 175.98(14)
C33 O8 C34 C35 80.9(2)
